data_2100233
loop_
_publ_author_name
'Oswald, Iain D. H.'
'Motherwell, W. D. Samuel'
'Parsons, Simon'

_publ_section_title
;
 Formation of quinol co-crystals with hydrogen-bond acceptors
;
_journal_issue 1
_journal_name_full 'Acta Crystallographica Section B'
_journal_page_first 46
_journal_page_last 57
_journal_paper_doi 10.1107/S0108768104028605
_journal_volume 61
_journal_year 2005
_chemical_formula_moiety 2(C10H8N2)(C6H6O2)
_chemical_formula_sum 'C26 H22 N4 O2'
_chemical_formula_weight 422.49
_chemical_name_common quinol:2(4,4'-bipyridine)
_chemical_name_systematic
;
 ?
;
_space_group_IT_number 2
_symmetry_cell_setting triclinic
_symmetry_space_group_name_Hall '-P 1'
_symmetry_space_group_name_H-M 'P -1'
_atom_sites_solution_hydrogens geom
_atom_sites_solution_primary direct
_atom_sites_solution_secondary difmap
_audit_creation_method SHELXL-97
_cell_angle_alpha 111.897(7)
_cell_angle_beta 109.851(7)
_cell_angle_gamma 94.657(8)
_cell_formula_units_Z 1
_cell_length_a 7.820(4)
_cell_length_b 8.619(4)
_cell_length_c 9.201(4)
_cell_measurement_reflns_used 2247
_cell_measurement_temperature 150(2)
_cell_measurement_theta_max 28.38
_cell_measurement_theta_min 2.603
_cell_volume 525.6(4)
_computing_cell_refinement 'Bruker SMART'
_computing_data_collection 'Bruker SMART'
_computing_data_reduction 'Bruker SHELXTL'
_computing_molecular_graphics 'Bruker SHELXTL'
_computing_publication_material 'Bruker SHELXTL'
_computing_structure_refinement 'SHELXL-97 (Sheldrick, 1997b)'
_computing_structure_solution 'SHELXS-97 (Sheldrick, 1997b)'
_diffrn_ambient_temperature 150(2)
_diffrn_measured_fraction_theta_full 0.892
_diffrn_measured_fraction_theta_max 0.892
_diffrn_measurement_device_type 'CCD area detector'
_diffrn_measurement_method '\w scans'
_diffrn_radiation_monochromator graphite
_diffrn_radiation_source 'fine-focus sealed tube'
_diffrn_radiation_type MoK\a
_diffrn_radiation_wavelength 0.71073
_diffrn_reflns_av_R_equivalents 0.0308
_diffrn_reflns_av_sigmaI/netI 0.0496
_diffrn_reflns_limit_h_max 10
_diffrn_reflns_limit_h_min -10
_diffrn_reflns_limit_k_max 11
_diffrn_reflns_limit_k_min -11
_diffrn_reflns_limit_l_max 12
_diffrn_reflns_limit_l_min -12
_diffrn_reflns_number 4641
_diffrn_reflns_theta_full 28.70
_diffrn_reflns_theta_max 28.70
_diffrn_reflns_theta_min 2.60
_diffrn_standards_decay_% 0
_diffrn_standards_number 0
_exptl_absorpt_coefficient_mu 0.087
_exptl_absorpt_correction_T_max 1
_exptl_absorpt_correction_T_min 0.763
_exptl_absorpt_correction_type multi-scan
_exptl_absorpt_process_details SADABS
_exptl_crystal_colour Colourless
_exptl_crystal_density_diffrn 1.335
_exptl_crystal_density_method 'not measured'
_exptl_crystal_description Lath
_exptl_crystal_F_000 222
_exptl_crystal_size_max 0.77
_exptl_crystal_size_mid 0.22
_exptl_crystal_size_min 0.15
_refine_diff_density_max 0.312
_refine_diff_density_min -0.260
_refine_ls_extinction_coef 0.013(9)
_refine_ls_extinction_expression Fc^*^=kFc[1+0.001xFc^2^\l^3^/sin(2\q)]^-1/4^
_refine_ls_extinction_method SHELXL
_refine_ls_goodness_of_fit_ref 1.044
_refine_ls_hydrogen_treatment mixed
_refine_ls_matrix_type full
_refine_ls_number_parameters 150
_refine_ls_number_reflns 2428
_refine_ls_number_restraints 0
_refine_ls_restrained_S_all 1.044
_refine_ls_R_factor_all 0.0632
_refine_ls_R_factor_gt 0.0541
_refine_ls_shift/su_max 0.000
_refine_ls_shift/su_mean 0.000
_refine_ls_structure_factor_coef Fsqd
_refine_ls_weighting_details 'calc w=1/[\s^2^(Fo^2^)+(0.0803P)^2^+0.1067P] where P=(Fo^2^+2Fc^2^)/3'
_refine_ls_weighting_scheme calc
_refine_ls_wR_factor_gt 0.1375
_refine_ls_wR_factor_ref 0.1436
_reflns_number_gt 2067
_reflns_number_total 2428
_reflns_threshold_expression >2sigma(I)
_cod_data_source_file ws5013.cif
_cod_data_source_block 6
_cod_depositor_comments
;
The following automatic conversions were performed:
'_symmetry_cell_setting' value 'Triclinic' changed to 'triclinic'
according to '/home/saulius/struct/CIF-dictionaries/cif_core.dic'
dictionary named 'cif_core.dic' version 2.4.1 from 2010-06-29.

Automatic conversion script
Id: cif_fix_enum 1527 2010-12-29 10:47:43Z saulius 

The following automatic conversions were performed:

'_symmetry_cell_setting' value 'Triclinic' changed to 'triclinic'
according to /home/saulius/struct/CIF-dictionaries/cif_core.dic
dictionary named 'cif_core.dic' version 2.4.1 from
2010-06-29.

'_exptl_absorpt_correction_type' value 'Multi-scan'
changed to 'multi-scan' according to
/home/saulius/struct/CIF-dictionaries/cif_core.dic dictionary named
'cif_core.dic' version 2.4.1 from 2010-06-29.

Automatic conversion script
Id: cif_fix_values 1715 2011-07-08 13:25:40Z adriana 
;
_cod_original_cell_volume 525.7(4)
_cod_original_sg_symbol_H-M P-1
_cod_database_code 2100233
_cod_database_fobs_code 2100233

loop_
_symmetry_equiv_pos_as_xyz
'x, y, z'
'-x, -y, -z'

loop_
_atom_site_label
_atom_site_fract_x
_atom_site_fract_y
_atom_site_fract_z
_atom_site_U_iso_or_equiv
_atom_site_adp_type
_atom_site_calc_flag
_atom_site_refinement_flags
_atom_site_occupancy
_atom_site_disorder_assembly
_atom_site_disorder_group
_atom_site_type_symbol
O1A 0.39246(15) 0.29172(13) 0.97975(14) 0.0289(3) Uani d . 1 . . O
H1A 0.267(3) 0.272(3) 0.928(3) 0.051(6) Uiso d . 1 . . H
C1A 0.44173(19) 0.14592(18) 0.98779(18) 0.0218(3) Uani d . 1 . . C
C2A 0.31417(19) -0.01306(18) 0.90679(17) 0.0223(3) Uani d . 1 . . C
H2A 0.1865 -0.0227 0.8425 0.027 Uiso calc R 1 . . H
C3A 0.37157(19) -0.15719(18) 0.91898(18) 0.0226(3) Uani d . 1 . . C
H3A 0.2829 -0.2647 0.8633 0.027 Uiso calc R 1 . . H
N1S 0.01390(17) 0.24543(17) 0.81825(18) 0.0292(3) Uani d . 1 . . N
C2S -0.0475(2) 0.1999(2) 0.6504(2) 0.0304(4) Uani d . 1 . . C
H2S 0.0343 0.1614 0.5955 0.036 Uiso calc R 1 . . H
C3S -0.2233(2) 0.2057(2) 0.5520(2) 0.0282(3) Uani d . 1 . . C
H3S -0.2608 0.1710 0.4327 0.034 Uiso calc R 1 . . H
C4S -0.34486(19) 0.26309(18) 0.63051(19) 0.0223(3) Uani d . 1 . . C
C5S -0.2830(2) 0.30806(19) 0.80472(19) 0.0253(3) Uani d . 1 . . C
H5S -0.3620 0.3460 0.8629 0.030 Uiso calc R 1 . . H
C6S -0.1046(2) 0.2968(2) 0.8925(2) 0.0276(3) Uani d . 1 . . C
H6S -0.0645 0.3271 1.0113 0.033 Uiso calc R 1 . . H
N7S -0.87985(18) 0.32257(18) 0.34555(17) 0.0319(3) Uani d . 1 . . N
C8S -0.7857(2) 0.4193(2) 0.5134(2) 0.0295(4) Uani d . 1 . . C
H8S -0.8402 0.5043 0.5695 0.035 Uiso calc R 1 . . H
C9S -0.6146(2) 0.40417(19) 0.6110(2) 0.0258(3) Uani d . 1 . . C
H9S -0.5546 0.4768 0.7300 0.031 Uiso calc R 1 . . H
C10S -0.53146(19) 0.28020(18) 0.53159(18) 0.0220(3) Uani d . 1 . . C
C11S -0.6276(2) 0.17840(19) 0.35718(19) 0.0265(3) Uani d . 1 . . C
H11S -0.5770 0.0920 0.2975 0.032 Uiso calc R 1 . . H
C12S -0.7979(2) 0.2046(2) 0.2717(2) 0.0308(4) Uani d . 1 . . C
H12S -0.8610 0.1341 0.1525 0.037 Uiso calc R 1 . . H

loop_
_atom_site_aniso_label
_atom_site_aniso_U_11
_atom_site_aniso_U_22
_atom_site_aniso_U_33
_atom_site_aniso_U_12
_atom_site_aniso_U_13
_atom_site_aniso_U_23
O1A 0.0203(6) 0.0278(6) 0.0358(6) 0.0086(4) 0.0068(5) 0.0140(5)
C1A 0.0200(7) 0.0269(7) 0.0207(7) 0.0098(5) 0.0090(6) 0.0107(6)
C2A 0.0151(6) 0.0305(8) 0.0199(7) 0.0072(5) 0.0061(5) 0.0098(6)
C3A 0.0171(7) 0.0254(7) 0.0205(7) 0.0031(5) 0.0056(5) 0.0069(5)
N1S 0.0211(6) 0.0301(7) 0.0368(8) 0.0107(5) 0.0088(6) 0.0162(6)
C2S 0.0246(8) 0.0338(8) 0.0374(9) 0.0142(6) 0.0155(7) 0.0158(7)
C3S 0.0266(8) 0.0324(8) 0.0267(8) 0.0110(6) 0.0112(6) 0.0127(6)
C4S 0.0194(7) 0.0212(7) 0.0272(8) 0.0067(5) 0.0079(6) 0.0123(6)
C5S 0.0232(7) 0.0277(7) 0.0281(8) 0.0094(6) 0.0114(6) 0.0134(6)
C6S 0.0243(7) 0.0314(8) 0.0287(8) 0.0102(6) 0.0081(6) 0.0160(6)
N7S 0.0206(6) 0.0366(8) 0.0320(8) 0.0071(5) 0.0044(6) 0.0135(6)
C8S 0.0221(7) 0.0304(8) 0.0324(8) 0.0106(6) 0.0077(6) 0.0116(7)
C9S 0.0211(7) 0.0266(7) 0.0252(7) 0.0063(6) 0.0062(6) 0.0092(6)
C10S 0.0174(7) 0.0245(7) 0.0261(8) 0.0055(5) 0.0077(6) 0.0137(6)
C11S 0.0233(7) 0.0270(7) 0.0275(8) 0.0070(6) 0.0092(6) 0.0106(6)
C12S 0.0218(7) 0.0356(8) 0.0260(8) 0.0036(6) 0.0040(6) 0.0097(6)

loop_
_atom_type_symbol
_atom_type_description
_atom_type_scat_dispersion_real
_atom_type_scat_dispersion_imag
_atom_type_scat_source
C C 0.0033 0.0016 'International Tables Vol C Tables 4.2.6.8 and 6.1.1.4'
H H 0.0000 0.0000 'International Tables Vol C Tables 4.2.6.8 and 6.1.1.4'
N N 0.0061 0.0033 'International Tables Vol C Tables 4.2.6.8 and 6.1.1.4'
O O 0.0106 0.0060 'International Tables Vol C Tables 4.2.6.8 and 6.1.1.4'

loop_
_geom_angle_atom_site_label_1
_geom_angle_atom_site_label_2
_geom_angle_atom_site_label_3
_geom_angle_site_symmetry_1
_geom_angle_site_symmetry_3
_geom_angle
C1A O1A H1A . . 110.5(13)
O1A C1A C2A . . 122.99(13)
O1A C1A C3A . 2_657 118.27(13)
C2A C1A C3A . 2_657 118.74(13)
C3A C2A C1A . . 120.68(13)
C3A C2A H2A . . 119.7
C1A C2A H2A . . 119.7
C2A C3A C1A . 2_657 120.58(13)
C2A C3A H3A . . 119.7
C1A C3A H3A 2_657 . 119.7
C2S N1S C6S . . 117.15(13)
N1S C2S C3S . . 123.70(14)
N1S C2S H2S . . 118.1
C3S C2S H2S . . 118.1
C2S C3S C4S . . 118.98(15)
C2S C3S H3S . . 120.5
C4S C3S H3S . . 120.5
C5S C4S C3S . . 117.62(13)
C5S C4S C10S . . 121.48(13)
C3S C4S C10S . . 120.87(14)
C6S C5S C4S . . 119.21(14)
C6S C5S H5S . . 120.4
C4S C5S H5S . . 120.4
N1S C6S C5S . . 123.30(15)
N1S C6S H6S . . 118.3
C5S C6S H6S . . 118.3
C8S N7S C12S . . 115.72(13)
N7S C8S C9S . . 124.54(14)
N7S C8S H8S . . 117.7
C9S C8S H8S . . 117.7
C8S C9S C10S . . 118.85(14)
C8S C9S H9S . . 120.6
C10S C9S H9S . . 120.6
C11S C10S C9S . . 117.33(13)
C11S C10S C4S . . 122.01(13)
C9S C10S C4S . . 120.64(13)
C12S C11S C10S . . 119.10(14)
C12S C11S H11S . . 120.5
C10S C11S H11S . . 120.5
N7S C12S C11S . . 124.47(15)
N7S C12S H12S . . 117.8
C11S C12S H12S . . 117.8

loop_
_geom_bond_atom_site_label_1
_geom_bond_atom_site_label_2
_geom_bond_site_symmetry_2
_geom_bond_distance
_geom_bond_publ_flag
O1A C1A . 1.3644(18) ?
O1A H1A . 0.90(2) ?
C1A C2A . 1.393(2) ?
C1A C3A 2_657 1.393(2) ?
C2A C3A . 1.385(2) ?
C2A H2A . 0.9500 ?
C3A C1A 2_657 1.393(2) ?
C3A H3A . 0.9500 ?
N1S C2S . 1.335(2) ?
N1S C6S . 1.339(2) ?
C2S C3S . 1.383(2) ?
C2S H2S . 0.9500 ?
C3S C4S . 1.395(2) ?
C3S H3S . 0.9500 ?
C4S C5S . 1.390(2) ?
C4S C10S . 1.487(2) ?
C5S C6S . 1.387(2) ?
C5S H5S . 0.9500 ?
C6S H6S . 0.9500 ?
N7S C8S . 1.338(2) ?
N7S C12S . 1.339(2) ?
C8S C9S . 1.384(2) ?
C8S H8S . 0.9500 ?
C9S C10S . 1.397(2) ?
C9S H9S . 0.9500 ?
C10S C11S . 1.391(2) ?
C11S C12S . 1.383(2) ?
C11S H11S . 0.9500 ?
C12S H12S . 0.9500 ?
